data_7126769
loop_
_publ_author_name
'Guo, Rui-Li'
'Zhu, Xue-Qing'
'Zhang, Xing-Long'
'Wang, Yong-Qiang'

_publ_section_title
;
 Synthesis of difluoromethylselenoesters from aldehydes via a radical
 process.
;
_journal_issue 63
_journal_name_full 'Chemical communications (Cambridge, England)'
_journal_page_first 8976
_journal_page_last 8979
_journal_paper_doi 10.1039/d0cc02912b
_journal_volume 56
_journal_year 2020
_chemical_formula_moiety 'C8 H5 Br F2 O Se'
_chemical_formula_sum 'C8 H5 Br F2 O Se'
_chemical_formula_weight 313.99
_space_group_crystal_system triclinic
_space_group_IT_number 2
_space_group_name_Hall '-P 1'
_space_group_name_H-M_alt 'P -1'
_atom_sites_solution_hydrogens geom
_atom_sites_solution_primary dual
_audit_creation_date 2020-01-06
_audit_creation_method
;
Olex2 1.2-beta
(compiled 2018.05.29 svn.r3508 for OlexSys, GUI svn.r5506)
;
_audit_update_record
;
2020-02-22 deposited with the CCDC.	2020-06-24 downloaded from the CCDC.
;
_cell_angle_alpha 105.988(13)
_cell_angle_beta 93.472(15)
_cell_angle_gamma 92.468(13)
_cell_formula_units_Z 2
_cell_length_a 6.062(5)
_cell_length_b 7.902(7)
_cell_length_c 10.845(9)
_cell_measurement_reflns_used 899
_cell_measurement_temperature 296(2)
_cell_measurement_theta_max 24.76
_cell_measurement_theta_min 3.37
_cell_volume 497.5(7)
_computing_cell_refinement 'SAINT v7.68A (Bruker, 2009)'
_computing_data_reduction 'SAINT v7.68A (Bruker, 2009)'
_computing_molecular_graphics 'Olex2 (Dolomanov et al., 2009)'
_computing_publication_material 'Olex2 (Dolomanov et al., 2009)'
_computing_structure_refinement 'ShelXL (Sheldrick, 2015)'
_computing_structure_solution 'ShelXT (Sheldrick, 2015)'
_diffrn_ambient_temperature 296.15
_diffrn_measured_fraction_theta_full 0.980
_diffrn_measured_fraction_theta_max 0.946
_diffrn_measurement_device_type 'Bruker APEX-II CCD'
_diffrn_measurement_method '\f and \w scans'
_diffrn_radiation_monochromator graphite
_diffrn_radiation_type MoK\a
_diffrn_radiation_wavelength 0.71073
_diffrn_reflns_av_R_equivalents 0.0326
_diffrn_reflns_av_unetI/netI 0.0624
_diffrn_reflns_Laue_measured_fraction_full 0.980
_diffrn_reflns_Laue_measured_fraction_max 0.946
_diffrn_reflns_limit_h_max 7
_diffrn_reflns_limit_h_min -7
_diffrn_reflns_limit_k_max 9
_diffrn_reflns_limit_k_min -9
_diffrn_reflns_limit_l_max 13
_diffrn_reflns_limit_l_min -7
_diffrn_reflns_number 2671
_diffrn_reflns_point_group_measured_fraction_full 0.980
_diffrn_reflns_point_group_measured_fraction_max 0.946
_diffrn_reflns_theta_full 25.242
_diffrn_reflns_theta_max 26.373
_diffrn_reflns_theta_min 1.959
_diffrn_standards_number 0
_exptl_absorpt_coefficient_mu 7.775
_exptl_absorpt_correction_T_max 0.7454
_exptl_absorpt_correction_T_min 0.3545
_exptl_absorpt_correction_type multi-scan
_exptl_absorpt_process_details
'SADABS-2008/1 (Bruker,2008) was used for absorption correction. wR2(int) was 0.1412 before and 0.0385 after correction. The Ratio of minimum to maximum transmission is 0.4756. The \l/2 correction factor is 0.0015.'
_exptl_crystal_density_diffrn 2.096
_exptl_crystal_description block
_exptl_crystal_F_000 296
_refine_diff_density_max 0.613
_refine_diff_density_min -1.480
_refine_diff_density_rms 0.248
_refine_ls_extinction_method none
_refine_ls_goodness_of_fit_ref 1.016
_refine_ls_hydrogen_treatment constr
_refine_ls_matrix_type full
_refine_ls_number_parameters 118
_refine_ls_number_reflns 1933
_refine_ls_number_restraints 1
_refine_ls_restrained_S_all 1.016
_refine_ls_R_factor_all 0.0880
_refine_ls_R_factor_gt 0.0623
_refine_ls_shift/su_max 0.000
_refine_ls_shift/su_mean 0.000
_refine_ls_structure_factor_coef Fsqd
_refine_ls_weighting_details 'w=1/[\s^2^(Fo^2^)+(0.1113P)^2^] where P=(Fo^2^+2Fc^2^)/3'
_refine_ls_weighting_scheme calc
_refine_ls_wR_factor_gt 0.1580
_refine_ls_wR_factor_ref 0.1755
_reflns_Friedel_coverage 0.000
_reflns_number_gt 1358
_reflns_number_total 1933
_reflns_threshold_expression 'I > 2\s(I)'
_cod_data_source_file d0cc02912b2.cif
_cod_data_source_block aaa
_cod_depositor_comments 'Adding full bibliography for 7126769--7126770.cif.'
_cod_database_code 7126769
_shelx_shelxl_version_number 2014/7
_shelx_space_group_comment
;
The symmetry employed for this shelxl refinement is uniquely defined
by the following loop, which should always be used as a source of
symmetry information in preference to the above space-group names.
They are only intended as comments.
;
_olex2_refinement_description
;
1. Fixed Uiso
 At 1.2 times of:
  All C(H) groups, All C(H,H) groups
2. Restrained distances
 Se01-C004 \\sim Se01-C00C
 with sigma of 0.002
3. Rigid bond restraints
 C00C, C004
 with sigma for 1-2 distances of 0.01 and sigma for 1-3 distances of 0.01
4. Uiso/Uaniso restraints and constraints
Uanis(C004) = Uanis(C00C)
5. Rigid body (RIGU) restrains
 C004, C00C
 with sigma for 1-2 distances of 0.004 and sigma for 1-3 distances of 0.004
6. Others
 Fixed Sof: H00B(0.5) H00C(0.5) F0AA(0.5) F2(0.5) F3(0.5) F4(0.5)
7.a Ternary CH refined with riding coordinates:
 C00C(H00B), C00C(H00C)
7.b Aromatic/amide H refined with riding coordinates:
 C009(H009), C006(H006), C008(H008), C00A(H00A)
7.c Fitted hexagon refined as free rotating group:
 C005(C009,C006,C007,C008,C00A)
;
_olex2_submission_special_instructions 'No special instructions were received'

loop_
_space_group_symop_operation_xyz
'x, y, z'
'-x, -y, -z'

loop_
_atom_site_label
_atom_site_type_symbol
_atom_site_fract_x
_atom_site_fract_y
_atom_site_fract_z
_atom_site_U_iso_or_equiv
_atom_site_adp_type
_atom_site_occupancy
_atom_site_site_symmetry_order
_atom_site_calc_flag
_atom_site_refinement_flags_posn
_atom_site_refinement_flags_adp
_atom_site_refinement_flags_occupancy
_atom_site_disorder_assembly
_atom_site_disorder_group
Se01 Se 0.43714(13) 0.76014(12) 0.87842(7) 0.0688(4) Uani 1 1 d D . . . .
Br02 Br 0.78513(14) 0.80380(10) 0.25924(7) 0.0685(3) Uani 1 1 d . . . . .
O003 O 0.0827(8) 0.6465(8) 0.6959(5) 0.0731(16) Uani 1 1 d . . . . .
C004 C 0.2734(11) 0.7020(9) 0.7090(5) 0.0560(12) Uani 1 1 d D U . . .
C005 C 0.4019(6) 0.7304(5) 0.6032(3) 0.0407(13) Uani 1 1 d . . . . .
C009 C 0.6133(6) 0.8131(5) 0.6250(3) 0.0484(15) Uani 1 1 d G . . . .
H009 H 0.6791 0.8536 0.7084 0.058 Uiso 1 1 calc R . . . .
C006 C 0.7264(5) 0.8353(5) 0.5223(4) 0.0515(16) Uani 1 1 d G . . . .
H006 H 0.8678 0.8907 0.5369 0.062 Uiso 1 1 calc R . . . .
C007 C 0.6280(7) 0.7748(5) 0.3977(3) 0.0483(16) Uani 1 1 d G . . . .
C008 C 0.4166(7) 0.6920(5) 0.3758(3) 0.0512(16) Uani 1 1 d G . . . .
H008 H 0.3508 0.6515 0.2924 0.061 Uiso 1 1 calc R . . . .
C00A C 0.3035(5) 0.6698(5) 0.4786(4) 0.0462(15) Uani 1 1 d G . . . .
H00A H 0.1621 0.6145 0.4639 0.055 Uiso 1 1 calc R . . . .
C00C C 0.1824(11) 0.7035(10) 0.9661(6) 0.0560(12) Uani 1 1 d D U . . .
H00B H 0.0914 0.6100 0.9028 0.067 Uiso 0.5 1 calc R . P A 2
H00C H 0.0446 0.6721 0.9106 0.067 Uiso 0.5 1 calc R . P B 1
F0AA F 0.061(3) 0.829(3) 1.003(2) 0.142(8) Uani 0.5 1 d . . P C 2
F2 F 0.170(3) 0.849(3) 1.0733(14) 0.114(7) Uani 0.5 1 d . . P C 1
F3 F 0.245(4) 0.638(4) 1.058(2) 0.129(11) Uani 0.5 1 d . . P C 2
F4 F 0.236(7) 0.581(4) 1.028(3) 0.125(10) Uani 0.5 1 d . . P C 1

loop_
_atom_site_aniso_label
_atom_site_aniso_U_11
_atom_site_aniso_U_22
_atom_site_aniso_U_33
_atom_site_aniso_U_23
_atom_site_aniso_U_13
_atom_site_aniso_U_12
Se01 0.0636(6) 0.1040(7) 0.0350(4) 0.0173(4) -0.0004(3) -0.0177(4)
Br02 0.0848(6) 0.0724(6) 0.0538(5) 0.0210(4) 0.0306(4) 0.0096(4)
O003 0.048(3) 0.119(4) 0.056(3) 0.036(3) -0.003(2) -0.023(3)
C004 0.059(3) 0.071(3) 0.041(3) 0.020(2) 0.007(2) 0.005(2)
C005 0.039(3) 0.042(3) 0.042(3) 0.011(3) 0.008(3) 0.010(3)
C009 0.046(4) 0.062(4) 0.034(3) 0.011(3) 0.000(3) -0.001(3)
C006 0.042(4) 0.057(4) 0.054(4) 0.014(3) 0.006(3) -0.002(3)
C007 0.060(4) 0.042(3) 0.044(4) 0.010(3) 0.017(3) 0.008(3)
C008 0.061(4) 0.053(4) 0.033(3) 0.003(3) 0.000(3) 0.003(3)
C00A 0.044(4) 0.048(4) 0.043(3) 0.008(3) 0.000(3) 0.004(3)
C00C 0.059(3) 0.071(3) 0.041(3) 0.020(2) 0.007(2) 0.005(2)
F0AA 0.105(14) 0.150(16) 0.18(2) 0.044(17) 0.078(13) 0.039(12)
F2 0.123(15) 0.130(12) 0.074(10) -0.002(9) 0.058(9) -0.014(12)
F3 0.097(13) 0.25(4) 0.087(13) 0.12(2) 0.016(10) 0.007(18)
F4 0.18(2) 0.087(9) 0.114(18) 0.031(9) 0.025(14) -0.031(10)

loop_
_atom_type_symbol
_atom_type_description
_atom_type_scat_dispersion_real
_atom_type_scat_dispersion_imag
_atom_type_scat_source
C C 0.0033 0.0016 'International Tables Vol C Tables 4.2.6.8 and 6.1.1.4'
H H 0.0000 0.0000 'International Tables Vol C Tables 4.2.6.8 and 6.1.1.4'
Br Br -0.2901 2.4595 'International Tables Vol C Tables 4.2.6.8 and 6.1.1.4'
F F 0.0171 0.0103 'International Tables Vol C Tables 4.2.6.8 and 6.1.1.4'
O O 0.0106 0.0060 'International Tables Vol C Tables 4.2.6.8 and 6.1.1.4'
Se Se -0.0929 2.2259 'International Tables Vol C Tables 4.2.6.8 and 6.1.1.4'

loop_
_geom_angle_atom_site_label_1
_geom_angle_atom_site_label_2
_geom_angle_atom_site_label_3
_geom_angle
_geom_angle_site_symmetry_1
_geom_angle_site_symmetry_3
_geom_angle_publ_flag
C00C Se01 C004 94.1(3) . . ?
O003 C004 Se01 120.3(5) . . ?
O003 C004 C005 124.4(5) . . ?
C005 C004 Se01 115.2(4) . . ?
C009 C005 C004 122.4(3) . . ?
C009 C005 C00A 120.0 . . ?
C00A C005 C004 117.6(3) . . ?
C005 C009 H009 120.0 . . ?
C005 C009 C006 120.0 . . ?
C006 C009 H009 120.0 . . ?
C009 C006 H006 120.0 . . ?
C009 C006 C007 120.0 . . ?
C007 C006 H006 120.0 . . ?
C006 C007 Br02 119.4(2) . . ?
C006 C007 C008 120.0 . . ?
C008 C007 Br02 120.6(2) . . ?
C007 C008 H008 120.0 . . ?
C007 C008 C00A 120.0 . . ?
C00A C008 H008 120.0 . . ?
C005 C00A H00A 120.0 . . ?
C008 C00A C005 120.0 . . ?
C008 C00A H00A 120.0 . . ?
Se01 C00C H00B 106.5 . . ?
Se01 C00C H00C 113.9 . . ?
F0AA C00C Se01 113.7(11) . . ?
F0AA C00C H00B 106.5 . . ?
F0AA C00C F3 112.4(18) . . ?
F2 C00C Se01 105.5(8) . . ?
F2 C00C H00C 113.9 . . ?
F3 C00C Se01 110.7(12) . . ?
F3 C00C H00B 106.5 . . ?
F4 C00C Se01 109.5(17) . . ?
F4 C00C H00C 113.9 . . ?
F4 C00C F2 98.9(15) . . ?

loop_
_geom_bond_atom_site_label_1
_geom_bond_atom_site_label_2
_geom_bond_distance
_geom_bond_site_symmetry_2
_geom_bond_publ_flag
Se01 C004 1.961(5) . ?
Se01 C00C 1.960(5) . ?
Br02 C007 1.886(3) . ?
O003 C004 1.205(8) . ?
C004 C005 1.487(7) . ?
C005 C009 1.3900 . ?
C005 C00A 1.3900 . ?
C009 H009 0.9300 . ?
C009 C006 1.3900 . ?
C006 H006 0.9300 . ?
C006 C007 1.3900 . ?
C007 C008 1.3900 . ?
C008 H008 0.9300 . ?
C008 C00A 1.3900 . ?
C00A H00A 0.9300 . ?
C00C H00B 0.9800 . ?
C00C H00C 0.9800 . ?
C00C F0AA 1.25(2) . ?
C00C F2 1.403(18) . ?
C00C F3 1.29(2) . ?
C00C F4 1.36(3) . ?
